data_2203985
loop_
_publ_author_name
'Huo, Li-Hua'
'Gao, Shan'
'Zhao, Hui'
'Zain, Sharifuddin M.'
'Ng, Seik Weng'

_publ_section_title
;
2-(3-Carboxymethyl-4-nitrophenyl)propionic acid
;
_journal_issue 8
_journal_name_full 'Acta Crystallographica, Section E'
_journal_page_first o1393
_journal_page_last o1395
_journal_paper_doi 10.1107/S1600536804017817
_journal_volume 60
_journal_year 2004
_chemical_formula_iupac 'C11 H11 N O6'
_chemical_formula_moiety 'C11 H11 N O6'
_chemical_formula_sum 'C11 H11 N O6'
_chemical_formula_weight 253.21
_chemical_name_systematic
;
2-(3-Carboxymethyl-4-nitrophenyl)propionic acid
;
_space_group_IT_number 2
_space_group_name_Hall '-P 1'
_space_group_name_H-M_alt 'P -1'
_symmetry_cell_setting triclinic
_symmetry_space_group_name_Hall '-P 1'
_symmetry_space_group_name_H-M 'P -1'
_atom_sites_solution_hydrogens geom
_atom_sites_solution_primary direct
_atom_sites_solution_secondary difmap
_audit_creation_method SHELXL-97
_cell_angle_alpha 104.03(3)
_cell_angle_beta 91.42(5)
_cell_angle_gamma 94.33(3)
_cell_formula_units_Z 2
_cell_length_a 7.468(3)
_cell_length_b 8.550(4)
_cell_length_c 9.525(5)
_cell_measurement_reflns_used 5376
_cell_measurement_temperature 298(2)
_cell_measurement_theta_max 27.5
_cell_measurement_theta_min 3.4
_cell_volume 587.8(5)
_computing_cell_refinement RAPID-AUTO
_computing_data_collection 'RAPID-AUTO (Rigaku, 1998)'
_computing_data_reduction 'CrystalStructure (Rigaku/MSC, 2002)'
_computing_molecular_graphics 'ORTEPII (Johnson, 1976)'
_computing_publication_material SHELXL97
_computing_structure_refinement 'SHELXL97 (Sheldrick, 1997)'
_computing_structure_solution 'SHELXS97 (Sheldrick, 1997)'
_diffrn_ambient_temperature 298(2)
_diffrn_measured_fraction_theta_full 0.99
_diffrn_measured_fraction_theta_max 0.99
_diffrn_measurement_device_type 'Rigaku R-AXIS RAPID'
_diffrn_measurement_method \w
_diffrn_radiation_monochromator graphite
_diffrn_radiation_source 'fine-focus sealed tube'
_diffrn_radiation_type MoK\a
_diffrn_radiation_wavelength 0.71073
_diffrn_reflns_av_R_equivalents 0.023
_diffrn_reflns_av_sigmaI/netI 0.026
_diffrn_reflns_limit_h_max 8
_diffrn_reflns_limit_h_min -9
_diffrn_reflns_limit_k_max 10
_diffrn_reflns_limit_k_min -10
_diffrn_reflns_limit_l_max 11
_diffrn_reflns_limit_l_min -11
_diffrn_reflns_number 4881
_diffrn_reflns_theta_full 26.2
_diffrn_reflns_theta_max 26.2
_diffrn_reflns_theta_min 3.4
_diffrn_standards_decay_% 0
_diffrn_standards_interval_count 0
_diffrn_standards_interval_time 0
_diffrn_standards_number 0
_exptl_absorpt_coefficient_mu 0.118
_exptl_absorpt_correction_T_max 0.971
_exptl_absorpt_correction_T_min 0.695
_exptl_absorpt_correction_type multi-scan
_exptl_absorpt_process_details '(ABSCOR; Higashi, 1995)'
_exptl_crystal_colour Yellow
_exptl_crystal_density_diffrn 1.431
_exptl_crystal_density_method 'not measured'
_exptl_crystal_description Block
_exptl_crystal_F_000 264
_exptl_crystal_size_max 0.42
_exptl_crystal_size_mid 0.31
_exptl_crystal_size_min 0.25
_refine_diff_density_max 0.47
_refine_diff_density_min -0.17
_refine_ls_extinction_method none
_refine_ls_goodness_of_fit_ref 1.04
_refine_ls_hydrogen_treatment constr
_refine_ls_matrix_type full
_refine_ls_number_parameters 165
_refine_ls_number_reflns 2347
_refine_ls_number_restraints 0
_refine_ls_restrained_S_all 1.04
_refine_ls_R_factor_all 0.093
_refine_ls_R_factor_gt 0.067
_refine_ls_shift/su_max 0.001
_refine_ls_shift/su_mean 0.000
_refine_ls_structure_factor_coef Fsqd
_refine_ls_weighting_details 'calc w = 1/[\s^2^(Fo^2^)+(0.0907P)^2^+0.3164P] where P = (Fo^2^+2Fc^2^)/3'
_refine_ls_weighting_scheme calc
_refine_ls_wR_factor_gt 0.179
_refine_ls_wR_factor_ref 0.195
_reflns_number_gt 1680
_reflns_number_total 2347
_reflns_threshold_expression I>2\s(I)
_cod_data_source_file bt6493.cif
_cod_depositor_comments
;
The following automatic conversions were performed:
'_symmetry_cell_setting' value 'Triclinic' changed to 'triclinic'
according to '/home/saulius/struct/CIF-dictionaries/cif_core.dic'
dictionary named 'cif_core.dic' version 2.4.1 from
2010-06-29.

'_exptl_absorpt_correction_type' value 'Multi-scan' changed
to 'multi-scan' according to
'/home/saulius/struct/CIF-dictionaries/cif_core.dic' dictionary named
'cif_core.dic' version 2.4.1 from 2010-06-29.

Automatic conversion script
Id: cif_fix_enum 1527 2010-12-29 10:47:43Z saulius 
;
_cod_database_code 2203985

loop_
_symmetry_equiv_pos_as_xyz
'x, y, z'
'-x, -y, -z'

loop_
_atom_site_label
_atom_site_fract_x
_atom_site_fract_y
_atom_site_fract_z
_atom_site_U_iso_or_equiv
_atom_site_adp_type
_atom_site_calc_flag
_atom_site_refinement_flags
_atom_site_occupancy
_atom_site_type_symbol
O1 0.4588(4) 0.4130(3) 0.1499(3) 0.0902(8) Uani d . 1 O
O2 0.3557(4) 0.6209(4) 0.0865(3) 0.0972(9) Uani d . 1 O
O3 0.2473(3) 1.0300(3) 1.0159(2) 0.0753(7) Uani d . 1 O
O4 0.0479(3) 0.9282(3) 0.8338(2) 0.0616(6) Uani d . 1 O
O5 0.2541(4) 1.2355(3) 0.7748(3) 0.0822(7) Uani d . 1 O
O6 0.2836(4) 1.3122(3) 0.5784(3) 0.0932(9) Uani d . 1 O
N1 0.2679(3) 1.2065(3) 0.6446(3) 0.0606(7) Uani d . 1 N
C1 0.3613(5) 0.5298(4) 0.1690(4) 0.0659(8) Uani d . 1 C
C2 0.2467(6) 0.5504(4) 0.3002(4) 0.0830(10) Uani d . 1 C
C3 0.0632(7) 0.4799(6) 0.2553(7) 0.152(3) Uani d . 1 C
C4 0.2538(4) 0.7245(4) 0.3901(3) 0.0586(7) Uani d . 1 C
C5 0.3031(4) 0.7601(4) 0.5363(3) 0.0599(8) Uani d . 1 C
C6 0.3085(3) 0.9154(4) 0.6263(3) 0.0520(7) Uani d . 1 C
C7 0.2650(3) 1.0369(3) 0.5608(3) 0.0486(6) Uani d . 1 C
C8 0.2152(4) 1.0061(4) 0.4162(3) 0.0540(7) Uani d . 1 C
C9 0.2078(4) 0.8511(4) 0.3313(3) 0.0586(7) Uani d . 1 C
C10 0.3613(4) 0.9412(4) 0.7848(3) 0.0639(8) Uani d . 1 C
C11 0.2028(4) 0.9659(4) 0.8797(3) 0.0531(7) Uani d . 1 C
H1 0.5092 0.4048 0.0733 0.108 Uiso calc R 1 H
H3 0.1561 1.0469 1.0615 0.113 Uiso calc R 1 H
H2 0.2961 0.4867 0.3624 0.100 Uiso calc R 1 H
H3a -0.0064 0.4846 0.3394 0.227 Uiso calc R 1 H
H3b 0.0663 0.3692 0.2027 0.227 Uiso calc R 1 H
H3c 0.0094 0.5396 0.1944 0.227 Uiso calc R 1 H
H5 0.3341 0.6762 0.5762 0.072 Uiso calc R 1 H
H8 0.1865 1.0903 0.3759 0.065 Uiso calc R 1 H
H9 0.1719 0.8303 0.2339 0.070 Uiso calc R 1 H
H10a 0.4194 0.8480 0.7988 0.077 Uiso calc R 1 H
H10b 0.4475 1.0350 0.8139 0.077 Uiso calc R 1 H

loop_
_atom_site_aniso_label
_atom_site_aniso_U_11
_atom_site_aniso_U_22
_atom_site_aniso_U_33
_atom_site_aniso_U_12
_atom_site_aniso_U_13
_atom_site_aniso_U_23
O1 0.125(2) 0.078(2) 0.074(2) 0.037(2) 0.045(2) 0.0170(10)
O2 0.125(2) 0.096(2) 0.082(2) 0.051(2) 0.0490(10) 0.026(2)
O3 0.0540(10) 0.124(2) 0.0420(10) 0.0060(10) -0.0030(10) 0.0100(10)
O4 0.0530(10) 0.085(2) 0.0420(10) 0.0010(10) 0.0030(10) 0.0070(10)
O5 0.103(2) 0.074(2) 0.0580(10) -0.0010(10) 0.0050(10) -0.0050(10)
O6 0.129(2) 0.0610(10) 0.092(2) 0.015(2) 0.026(2) 0.0190(10)
N1 0.0560(10) 0.061(2) 0.061(2) 0.0050(10) 0.0060(10) 0.0060(10)
C1 0.080(2) 0.053(2) 0.060(2) 0.003(2) 0.017(2) 0.0040(10)
C2 0.105(3) 0.059(2) 0.082(2) 0.006(2) 0.047(2) 0.008(2)
C3 0.123(4) 0.082(3) 0.211(6) -0.031(3) 0.088(4) -0.034(3)
C4 0.064(2) 0.056(2) 0.056(2) 0.0090(10) 0.0280(10) 0.0110(10)
C5 0.060(2) 0.066(2) 0.061(2) 0.020(10) 0.0250(10) 0.0230(10)
C6 0.0390(10) 0.071(2) 0.0480(10) 0.0150(10) 0.0120(10) 0.0150(10)
C7 0.0390(10) 0.055(2) 0.049(2) 0.0080(10) 0.0090(10) 0.0060(10)
C8 0.055(2) 0.060(2) 0.050(2) 0.0110(10) 0.0080(10) 0.0160(10)
C9 0.059(2) 0.071(2) 0.0420(10) 0.0050(10) 0.0090(10) 0.0050(10)
C10 0.052(2) 0.091(2) 0.054(2) 0.021(2) 0.0040(10) 0.022(2)
C11 0.052(2) 0.065(2) 0.044(2) 0.0110(10) -0.0010(10) 0.0140(10)

loop_
_atom_type_symbol
_atom_type_description
_atom_type_scat_dispersion_real
_atom_type_scat_dispersion_imag
_atom_type_scat_source
C C 0.0033 0.0016 'International Tables Vol C Tables 4.2.6.8 and 6.1.1.4'
H H 0.0000 0.0000 'International Tables Vol C Tables 4.2.6.8 and 6.1.1.4'
N N 0.0061 0.0033 'International Tables Vol C Tables 4.2.6.8 and 6.1.1.4'
O O 0.0106 0.0060 'International Tables Vol C Tables 4.2.6.8 and 6.1.1.4'

loop_
_geom_angle_atom_site_label_1
_geom_angle_atom_site_label_2
_geom_angle_atom_site_label_3
_geom_angle
_geom_angle_publ_flag
O5 N1 O6 122.9(3) yes
O5 N1 C7 119.3(3) yes
O6 N1 C7 117.8(3) yes
O1 C1 O2 123.2(3) yes
O1 C1 C2 115.3(3) yes
O2 C1 C2 121.4(3) yes
C1 C2 C3 109.6(4) yes
C1 C2 C4 113.3(3) yes
C3 C2 C4 113.0(3) yes
C2 C4 C5 119.8(3) yes
C2 C4 C9 122.2(3) yes
C5 C4 C9 118.0(3) yes
C4 C5 C6 123.1(3) yes
C5 C6 C7 116.2(3) yes
C5 C6 C10 119.1(3) yes
C7 C6 C10 124.7(3) yes
C6 C7 C8 122.3(3) yes
C6 C7 N1 121.2(2) yes
C8 C7 N1 116.5(2) yes
C7 C8 C9 120.0(3) yes
C4 C9 C8 120.4(3) yes
O3 C11 C10 113.5(2) yes
C6 C10 C11 112.5(2) yes
O3 C11 O4 123.3(3) yes
O4 C11 C10 123.2(2) yes
C1 O1 H1 109.5 no
C11 O3 H3 109.5 no
C3 C2 H2 106.8 no
C1 C2 H2 106.8 no
C4 C2 H2 106.8 no
C2 C3 H3a 109.5 no
C2 C3 H3b 109.5 no
H3a C3 H3b 109.5 no
C2 C3 H3c 109.5 no
H3a C3 H3c 109.5 no
H3b C3 H3c 109.5 no
C4 C5 H5 118.4 no
C6 C5 H5 118.4 no
C9 C8 H8 120.0 no
C7 C8 H8 120.0 no
C8 C9 H9 119.8 no
C4 C9 H9 119.8 no
C6 C10 H10a 109.1 no
C11 C10 H10b 109.1 no
C6 C10 H10b 109.1 no
C11 C10 H10a 109.1 no
H10a C10 H10b 107.8 no

loop_
_geom_bond_atom_site_label_1
_geom_bond_atom_site_label_2
_geom_bond_distance
_geom_bond_publ_flag
O1 C1 1.260(4) yes
O2 C1 1.235(4) yes
O3 C11 1.304(3) yes
O4 C11 1.218(3) yes
O5 N1 1.213(3) yes
O6 N1 1.222(3) yes
N1 C7 1.475(4) yes
C1 C2 1.514(5) yes
C2 C3 1.465(7) yes
C2 C4 1.523(4) yes
C4 C5 1.385(4) yes
C4 C9 1.395(4) yes
C5 C6 1.392(4) yes
C6 C7 1.389(4) yes
C6 C10 1.510(4) yes
C7 C8 1.374(4) yes
C8 C9 1.371(4) yes
C10 C11 1.503(4) yes
O1 H1 0.82 no
O3 H3 0.82 no
C2 H2 0.98 no
C3 H3a 0.96 no
C3 H3b 0.96 no
C3 H3c 0.96 no
C5 H5 0.93 no
C8 H8 0.93 no
C9 H9 0.93 no
C10 H10a 0.97 no
C10 H10b 0.97 no

loop_
_geom_hbond_atom_site_label_D
_geom_hbond_atom_site_label_H
_geom_hbond_atom_site_label_A
_geom_hbond_site_symmetry_A
_geom_hbond_distance_DH
_geom_hbond_distance_HA
_geom_hbond_distance_DA
_geom_hbond_angle_DHA
_geom_hbond_publ_flag
O1 H1 O2 2_665 0.82 1.82 2.641(4) 173 yes
O3 H3 O4 2_577 0.82 1.84 2.658(3) 176 yes

loop_
_geom_torsion_atom_site_label_1
_geom_torsion_atom_site_label_2
_geom_torsion_atom_site_label_3
_geom_torsion_atom_site_label_4
_geom_torsion
_geom_torsion_publ_flag
O2 C1 C2 C3 79.8(5) no
O1 C1 C2 C3 -99.2(5) no
O2 C1 C2 C4 -47.4(5) no
O1 C1 C2 C4 133.6(4) no
C3 C2 C4 C5 110.0(5) no
C1 C2 C4 C5 -124.5(4) no
C3 C2 C4 C9 -68.4(5) no
C1 C2 C4 C9 57.1(5) no
C9 C4 C5 C6 0.1(4) no
C2 C4 C5 C6 -178.4(3) no
C4 C5 C6 C7 -1.4(4) no
C4 C5 C6 C10 179.1(3) no
C5 C6 C7 C8 1.5(4) no
C10 C6 C7 C8 -179.0(3) no
C5 C6 C7 N1 -179.3(2) no
C10 C6 C7 N1 0.2(4) no
O5 N1 C7 C8 156.8(3) no
O6 N1 C7 C8 -22.8(4) no
O5 N1 C7 C6 -22.4(4) no
O6 N1 C7 C6 157.9(3) no
C6 C7 C8 C9 -0.3(4) no
N1 C7 C8 C9 -179.5(2) no
C7 C8 C9 C4 -1.2(4) no
C5 C4 C9 C8 1.3(4) no
C2 C4 C9 C8 179.7(3) no
C7 C6 C10 C11 75.9(4) no
C5 C6 C10 C11 -104.6(3) no
C6 C10 C11 O4 17.8(4) no
C6 C10 C11 O3 -162.7(3) no
